data_4314665
loop_
_publ_author_name
'Mingjun Yuan'
'Na Zhang'
'Sumod A. Pullarkat'
'Yongxin Li'
'Fengli Liu'
'Phuong-Tu Pham'
'Pak-Hing Leung'

_publ_section_title
;
 Asymmetric Synthesis of Functionalized 1,3-Diphosphines via Chiral
 Palladium Complex Promoted Hydrophosphination of Activated Olefins
;
_journal_name_full 'Inorganic Chemistry'
_journal_page_first 989
_journal_page_last 996
_journal_paper_doi 10.1021/ic9018053
_journal_volume 49
_journal_year 2010
_chemical_absolute_configuration ad
_chemical_formula_moiety 'C30 H30 Cl2 O2 P2 Pd'
_chemical_formula_sum 'C30 H30 Cl2 O2 P2 Pd'
_chemical_formula_weight 661.78
_chemical_name_systematic
;

 ?

;
_space_group_IT_number 1
_symmetry_cell_setting triclinic
_symmetry_space_group_name_Hall 'P 1'
_symmetry_space_group_name_H-M 'P 1'
_atom_sites_solution_hydrogens geom
_atom_sites_solution_primary direct
_atom_sites_solution_secondary difmap
_audit_creation_method SHELXL-97
_cell_angle_alpha 96.552(2)
_cell_angle_beta 99.248(2)
_cell_angle_gamma 106.096(2)
_cell_formula_units_Z 2
_cell_length_a 8.6202(3)
_cell_length_b 10.7327(4)
_cell_length_c 16.3388(6)
_cell_measurement_reflns_used 8179
_cell_measurement_temperature 223(2)
_cell_measurement_theta_max 0.00
_cell_measurement_theta_min 0.00
_cell_volume 1413.29(9)
_computing_cell_refinement 'Bruker SMART'
_computing_data_collection 'Bruker SMART'
_computing_data_reduction 'Bruker SAINT'
_computing_molecular_graphics 'Bruker SHELXTL'
_computing_publication_material 'Bruker SHELXTL'
_computing_structure_refinement 'SHELXL-97 (Sheldrick, 1997)'
_computing_structure_solution 'SHELXS-97 (Sheldrick, 1990)'
_diffrn_ambient_temperature 223(2)
_diffrn_measured_fraction_theta_full 0.972
_diffrn_measured_fraction_theta_max 0.972
_diffrn_measurement_device_type 'CCD area detector'
_diffrn_measurement_method 'phi and omega scans'
_diffrn_radiation_monochromator graphite
_diffrn_radiation_source 'fine-focus sealed tube'
_diffrn_radiation_type MoK\a
_diffrn_radiation_wavelength 0.71073
_diffrn_reflns_av_R_equivalents 0.0352
_diffrn_reflns_av_sigmaI/netI 0.0508
_diffrn_reflns_limit_h_max 12
_diffrn_reflns_limit_h_min -12
_diffrn_reflns_limit_k_max 15
_diffrn_reflns_limit_k_min -15
_diffrn_reflns_limit_l_max 23
_diffrn_reflns_limit_l_min -22
_diffrn_reflns_number 31857
_diffrn_reflns_theta_full 30.60
_diffrn_reflns_theta_max 30.60
_diffrn_reflns_theta_min 2.00
_exptl_absorpt_coefficient_mu 0.986
_exptl_absorpt_correction_T_max 0.9616
_exptl_absorpt_correction_T_min 0.7837
_exptl_absorpt_correction_type multi-scan
_exptl_absorpt_process_details sadabs
_exptl_crystal_colour colourless
_exptl_crystal_density_diffrn 1.555
_exptl_crystal_density_method 'not measured'
_exptl_crystal_description plate
_exptl_crystal_F_000 672
_exptl_crystal_size_max 0.26
_exptl_crystal_size_mid 0.24
_exptl_crystal_size_min 0.04
_refine_diff_density_max 1.391
_refine_diff_density_min -1.474
_refine_diff_density_rms 0.161
_refine_ls_abs_structure_details 'Flack H D (1983), Acta Cryst. A39, 876-881'
_refine_ls_abs_structure_Flack 0.00(4)
_refine_ls_extinction_method none
_refine_ls_goodness_of_fit_ref 1.148
_refine_ls_hydrogen_treatment constr
_refine_ls_matrix_type full
_refine_ls_number_parameters 667
_refine_ls_number_reflns 14208
_refine_ls_number_restraints 3
_refine_ls_restrained_S_all 1.148
_refine_ls_R_factor_all 0.0590
_refine_ls_R_factor_gt 0.0467
_refine_ls_shift/su_max 0.001
_refine_ls_shift/su_mean 0.000
_refine_ls_structure_factor_coef Fsqd
_refine_ls_weighting_details 'calc w=1/[\s^2^(Fo^2^)+(0.0583P)^2^+3.8890P] where P=(Fo^2^+2Fc^2^)/3'
_refine_ls_weighting_scheme calc
_refine_ls_wR_factor_gt 0.1372
_refine_ls_wR_factor_ref 0.1534
_reflns_number_gt 11993
_reflns_number_total 14208
_reflns_threshold_expression >2sigma(I)
_cod_data_source_file ic9018053_si_001_2.cif
_cod_data_source_block leung268
_cod_depositor_comments
;
The following automatic conversions were performed:

'_symmetry_cell_setting' value 'Triclinic' changed to 'triclinic'
according to the built-in table from CIF Core dictionary named
'cif_core.dic' version 2.4.1 from 2010-06-29.

Automatic conversion script
Id: cif_fix_values 1646 2011-03-28 12:23:43Z adriana 
;
_cod_database_code 4314665

loop_
_symmetry_equiv_pos_as_xyz
'x, y, z'

loop_
_atom_site_label
_atom_site_type_symbol
_atom_site_fract_x
_atom_site_fract_y
_atom_site_fract_z
_atom_site_U_iso_or_equiv
_atom_site_adp_type
_atom_site_occupancy
_atom_site_symmetry_multiplicity
_atom_site_calc_flag
_atom_site_refinement_flags
_atom_site_disorder_assembly
_atom_site_disorder_group
Pd1 Pd 0.40705(4) 0.85335(3) 0.55425(2) 0.02202(13) Uani 1 1 d . . .
Pd2 Pd 0.55247(4) 0.66480(3) -0.00277(2) 0.02324(14) Uani 1 1 d . . .
C1 C 0.6313(10) 0.6577(9) 0.6216(5) 0.0217(16) Uani 1 1 d . . .
C2 C 0.5528(13) 0.6526(11) 0.6891(7) 0.039(2) Uani 1 1 d . . .
H2 H 0.4494 0.6670 0.6848 0.047 Uiso 1 1 calc R . .
C3 C 0.6322(16) 0.6251(13) 0.7648(6) 0.047(3) Uani 1 1 d . . .
H3 H 0.5798 0.6198 0.8110 0.056 Uiso 1 1 calc R . .
C4 C 0.7805(15) 0.6064(13) 0.7714(7) 0.045(3) Uani 1 1 d . . .
H4 H 0.8307 0.5880 0.8221 0.054 Uiso 1 1 calc R . .
C5 C 0.8594(18) 0.6138(16) 0.7059(8) 0.054(3) Uani 1 1 d . . .
H5 H 0.9641 0.6014 0.7117 0.065 Uiso 1 1 calc R . .
C6 C 0.7845(13) 0.6401(12) 0.6290(7) 0.039(2) Uani 1 1 d . . .
H6 H 0.8389 0.6456 0.5834 0.047 Uiso 1 1 calc R . .
C7 C 0.3868(12) 0.5400(10) 0.4691(6) 0.0289(19) Uani 1 1 d . . .
C8 C 0.3882(15) 0.4237(11) 0.4981(7) 0.038(2) Uani 1 1 d . . .
H8 H 0.4583 0.4241 0.5486 0.046 Uiso 1 1 calc R . .
C9 C 0.2799(19) 0.3037(13) 0.4490(9) 0.054(3) Uani 1 1 d . . .
H9 H 0.2768 0.2235 0.4676 0.064 Uiso 1 1 calc R . .
C10 C 0.183(2) 0.3044(17) 0.3768(10) 0.070(4) Uani 1 1 d . . .
H10 H 0.1111 0.2249 0.3449 0.084 Uiso 1 1 calc R . .
C11 C 0.1880(19) 0.4223(17) 0.3486(9) 0.073(4) Uani 1 1 d . . .
H11 H 0.1212 0.4209 0.2968 0.087 Uiso 1 1 calc R . .
C12 C 0.2875(15) 0.5410(13) 0.3940(7) 0.049(3) Uani 1 1 d . . .
H12 H 0.2880 0.6203 0.3747 0.059 Uiso 1 1 calc R . .
C13 C 0.6708(13) 0.7477(9) 0.4535(6) 0.0314(18) Uani 1 1 d . . .
H13 H 0.6036 0.7756 0.4083 0.038 Uiso 1 1 calc R . .
C14 C 0.7179(8) 0.6353(7) 0.4073(4) 0.0311(12) Uani 1 1 d . . .
H14A H 0.8235 0.6314 0.4380 0.037 Uiso 1 1 calc R . .
H14B H 0.6344 0.5517 0.4065 0.037 Uiso 1 1 calc R . .
C15 C 0.7318(13) 0.6523(10) 0.3202(6) 0.033(2) Uani 1 1 d . . .
C16 C 0.8449(17) 0.5872(11) 0.2044(7) 0.063(3) Uani 1 1 d . . .
H16A H 0.7538 0.5233 0.1649 0.095 Uiso 1 1 calc R . .
H16B H 0.9466 0.5674 0.1998 0.095 Uiso 1 1 calc R . .
H16C H 0.8530 0.6747 0.1918 0.095 Uiso 1 1 calc R . .
C17 C 0.8178(13) 0.8684(11) 0.4875(7) 0.035(2) Uani 1 1 d . . .
H17A H 0.8219 0.9273 0.4458 0.042 Uiso 1 1 calc R . .
H17B H 0.9172 0.8402 0.4909 0.042 Uiso 1 1 calc R . .
C18 C 0.8291(11) 0.9491(10) 0.5722(7) 0.032(2) Uani 1 1 d . . .
H18A H 0.9291 1.0246 0.5838 0.038 Uiso 1 1 calc R . .
H18B H 0.8402 0.8950 0.6160 0.038 Uiso 1 1 calc R . .
C19 C 0.6698(12) 1.1266(10) 0.5082(7) 0.032(2) Uani 1 1 d . . .
C20 C 0.5759(16) 1.0960(14) 0.4291(8) 0.047(3) Uani 1 1 d . . .
H20 H 0.4895 1.0166 0.4132 0.056 Uiso 1 1 calc R . .
C21 C 0.608(2) 1.1827(16) 0.3706(8) 0.059(4) Uani 1 1 d . . .
H21 H 0.5408 1.1618 0.3165 0.071 Uiso 1 1 calc R . .
C22 C 0.734(2) 1.2959(14) 0.3925(9) 0.058(3) Uani 1 1 d . . .
H22 H 0.7578 1.3512 0.3525 0.070 Uiso 1 1 calc R . .
C23 C 0.8274(19) 1.3303(12) 0.4707(10) 0.058(4) Uani 1 1 d . . .
H23 H 0.9124 1.4106 0.4853 0.069 Uiso 1 1 calc R . .
C24 C 0.7989(15) 1.2474(12) 0.5308(8) 0.045(3) Uani 1 1 d . . .
H24 H 0.8644 1.2715 0.5853 0.054 Uiso 1 1 calc R . .
C25 C 0.6935(12) 1.0931(9) 0.6869(6) 0.030(2) Uani 1 1 d . . .
C26 C 0.6587(15) 1.2099(11) 0.7084(8) 0.041(3) Uani 1 1 d . . .
H26 H 0.6191 1.2520 0.6659 0.049 Uiso 1 1 calc R . .
C27 C 0.6817(16) 1.2644(12) 0.7915(8) 0.045(3) Uani 1 1 d . . .
H27 H 0.6555 1.3426 0.8053 0.054 Uiso 1 1 calc R . .
C28 C 0.7434(16) 1.2052(13) 0.8553(7) 0.045(3) Uani 1 1 d . . .
H28 H 0.7621 1.2441 0.9120 0.054 Uiso 1 1 calc R . .
C29 C 0.7757(19) 1.0927(15) 0.8351(8) 0.052(3) Uani 1 1 d . . .
H29 H 0.8154 1.0518 0.8783 0.062 Uiso 1 1 calc R . .
C30 C 0.7518(16) 1.0326(12) 0.7504(7) 0.047(3) Uani 1 1 d . . .
H30 H 0.7751 0.9529 0.7375 0.056 Uiso 1 1 calc R . .
C31 C 0.3359(11) 0.8584(9) -0.0738(6) 0.0252(18) Uani 1 1 d . . .
C32 C 0.4181(15) 0.8623(13) -0.1410(6) 0.045(3) Uani 1 1 d . . .
H32 H 0.5211 0.8468 -0.1340 0.054 Uiso 1 1 calc R . .
C33 C 0.3511(15) 0.8885(14) -0.2179(7) 0.047(3) Uani 1 1 d . . .
H33 H 0.4089 0.8912 -0.2621 0.056 Uiso 1 1 calc R . .
C34 C 0.1992(14) 0.9106(12) -0.2292(7) 0.040(2) Uani 1 1 d . . .
H34 H 0.1523 0.9279 -0.2811 0.049 Uiso 1 1 calc R . .
C35 C 0.1174(17) 0.9068(17) -0.1627(9) 0.058(3) Uani 1 1 d . . .
H35 H 0.0130 0.9198 -0.1700 0.070 Uiso 1 1 calc R . .
C36 C 0.1871(16) 0.8841(14) -0.0857(7) 0.050(3) Uani 1 1 d . . .
H36 H 0.1317 0.8864 -0.0407 0.060 Uiso 1 1 calc R . .
C37 C 0.5812(12) 0.9810(10) 0.0775(6) 0.0284(19) Uani 1 1 d . . .
C38 C 0.5708(16) 1.1000(11) 0.0541(7) 0.040(2) Uani 1 1 d . . .
H38 H 0.4880 1.0993 0.0088 0.047 Uiso 1 1 calc R . .
C39 C 0.6785(18) 1.2172(12) 0.0957(9) 0.052(3) Uani 1 1 d . . .
H39 H 0.6741 1.2963 0.0774 0.063 Uiso 1 1 calc R . .
C40 C 0.7944(19) 1.2181(13) 0.1653(9) 0.063(4) Uani 1 1 d . . .
H40 H 0.8630 1.2992 0.1964 0.076 Uiso 1 1 calc R . .
C41 C 0.8124(17) 1.1039(15) 0.1903(9) 0.064(3) Uani 1 1 d . . .
H41 H 0.8953 1.1054 0.2358 0.076 Uiso 1 1 calc R . .
C42 C 0.7028(15) 0.9864(12) 0.1455(7) 0.046(2) Uani 1 1 d . . .
H42 H 0.7116 0.9072 0.1621 0.055 Uiso 1 1 calc R . .
C43 C 0.2789(12) 0.7941(10) 0.0887(6) 0.0323(19) Uani 1 1 d . . .
H43 H 0.2179 0.8583 0.0781 0.039 Uiso 1 1 calc R . .
C44 C 0.3500(11) 0.8246(9) 0.1828(4) 0.0488(18) Uani 1 1 d . . .
H44A H 0.4515 0.8987 0.1945 0.059 Uiso 1 1 calc R . .
H44B H 0.3778 0.7482 0.2009 0.059 Uiso 1 1 calc R . .
C45 C 0.2225(17) 0.8602(15) 0.2342(8) 0.057(4) Uani 1 1 d . . .
C46 C 0.1308(13) 0.8744(15) 0.3573(6) 0.074(4) Uani 1 1 d . . .
H46A H 0.1996 0.9267 0.4097 0.111 Uiso 1 1 calc R . .
H46B H 0.0481 0.8007 0.3694 0.111 Uiso 1 1 calc R . .
H46C H 0.0769 0.9284 0.3268 0.111 Uiso 1 1 calc R . .
C47 C 0.1452(15) 0.6557(12) 0.0655(7) 0.040(3) Uani 1 1 d . . .
H47A H 0.1696 0.6031 0.1083 0.048 Uiso 1 1 calc R . .
H47B H 0.0381 0.6684 0.0693 0.048 Uiso 1 1 calc R . .
C48 C 0.1272(12) 0.5742(10) -0.0217(7) 0.032(2) Uani 1 1 d . . .
H48A H 0.1157 0.6289 -0.0650 0.038 Uiso 1 1 calc R . .
H48B H 0.0266 0.4994 -0.0326 0.038 Uiso 1 1 calc R . .
C49 C 0.2798(14) 0.3885(10) 0.0393(7) 0.036(2) Uani 1 1 d . . .
C50 C 0.3820(17) 0.4226(12) 0.1192(7) 0.045(3) Uani 1 1 d . . .
H50 H 0.4633 0.5049 0.1347 0.054 Uiso 1 1 calc R . .
C51 C 0.3632(18) 0.3353(16) 0.1754(10) 0.060(4) Uani 1 1 d . . .
H51 H 0.4303 0.3572 0.2295 0.072 Uiso 1 1 calc R . .
C52 C 0.244(2) 0.2154(16) 0.1503(10) 0.066(4) Uani 1 1 d . . .
H52 H 0.2315 0.1547 0.1877 0.079 Uiso 1 1 calc R . .
C53 C 0.140(2) 0.1809(13) 0.0712(10) 0.070(4) Uani 1 1 d . . .
H53 H 0.0606 0.0980 0.0556 0.084 Uiso 1 1 calc R . .
C54 C 0.1567(18) 0.2701(12) 0.0158(9) 0.052(3) Uani 1 1 d . . .
H54 H 0.0849 0.2502 -0.0369 0.062 Uiso 1 1 calc R . .
C55 C 0.2582(13) 0.4305(10) -0.1378(6) 0.031(2) Uani 1 1 d . . .
C56 C 0.2949(15) 0.3151(12) -0.1579(7) 0.041(2) Uani 1 1 d . . .
H56 H 0.3394 0.2760 -0.1150 0.049 Uiso 1 1 calc R . .
C57 C 0.2658(17) 0.2557(13) -0.2425(8) 0.046(3) Uani 1 1 d . . .
H57 H 0.2799 0.1727 -0.2565 0.055 Uiso 1 1 calc R . .
C58 C 0.2165(16) 0.3210(14) -0.3043(8) 0.050(3) Uani 1 1 d . . .
H58 H 0.2078 0.2858 -0.3608 0.060 Uiso 1 1 calc R . .
C59 C 0.1789(17) 0.4377(14) -0.2861(8) 0.044(3) Uani 1 1 d . . .
H59 H 0.1395 0.4790 -0.3292 0.053 Uiso 1 1 calc R . .
C60 C 0.2013(15) 0.4905(12) -0.2029(6) 0.039(2) Uani 1 1 d . . .
H60 H 0.1776 0.5698 -0.1892 0.047 Uiso 1 1 calc R . .
Cl1 Cl 0.1536(3) 0.6925(3) 0.55089(19) 0.0368(6) Uani 1 1 d . . .
Cl2 Cl 0.2887(4) 1.0260(3) 0.57415(18) 0.0345(6) Uani 1 1 d . . .
Cl3 Cl 0.6660(4) 0.4896(3) -0.02513(17) 0.0350(6) Uani 1 1 d . . .
Cl4 Cl 0.8083(4) 0.8177(3) -0.0026(2) 0.0472(8) Uani 1 1 d . . .
O1 O 0.6699(10) 0.7210(8) 0.2791(4) 0.069(2) Uani 1 1 d . . .
O2 O 0.8177(8) 0.5816(5) 0.2863(3) 0.0456(13) Uani 1 1 d . . .
O3 O 0.1294(15) 0.9207(9) 0.2071(6) 0.104(3) Uani 1 1 d . . .
O4 O 0.2347(9) 0.8245(8) 0.3053(4) 0.0671(19) Uani 1 1 d . . .
P1 P 0.5285(3) 0.6963(3) 0.52657(15) 0.0212(5) Uani 1 1 d . . .
P2 P 0.6532(3) 1.0090(3) 0.57919(17) 0.0263(5) Uani 1 1 d . . .
P3 P 0.3032(3) 0.5133(3) -0.02912(17) 0.0271(5) Uani 1 1 d . . .
P4 P 0.4372(3) 0.8244(3) 0.02366(16) 0.0234(5) Uani 1 1 d . . .

loop_
_atom_site_aniso_label
_atom_site_aniso_U_11
_atom_site_aniso_U_22
_atom_site_aniso_U_33
_atom_site_aniso_U_23
_atom_site_aniso_U_13
_atom_site_aniso_U_12
Pd1 0.0218(3) 0.0232(3) 0.0246(3) 0.0066(2) 0.0082(2) 0.0095(2)
Pd2 0.0250(3) 0.0251(3) 0.0235(3) 0.0063(2) 0.0083(2) 0.0111(2)
C1 0.016(3) 0.031(4) 0.023(4) 0.010(3) 0.002(3) 0.013(3)
C2 0.035(5) 0.040(5) 0.047(6) 0.014(4) 0.018(4) 0.010(4)
C3 0.060(6) 0.063(7) 0.022(4) 0.015(4) 0.011(4) 0.021(5)
C4 0.041(5) 0.056(6) 0.037(5) 0.017(4) -0.002(4) 0.015(4)
C5 0.051(7) 0.083(9) 0.043(5) 0.026(5) 0.006(5) 0.041(6)
C6 0.031(4) 0.058(6) 0.043(5) 0.027(4) 0.020(4) 0.025(4)
C7 0.028(4) 0.026(4) 0.028(4) -0.001(3) 0.002(3) 0.006(3)
C8 0.042(6) 0.034(6) 0.034(5) -0.003(4) 0.003(4) 0.009(5)
C9 0.062(8) 0.028(6) 0.063(7) -0.002(5) 0.015(6) 0.003(5)
C10 0.056(7) 0.065(9) 0.064(8) -0.022(6) -0.001(6) -0.001(6)
C11 0.072(9) 0.074(9) 0.053(6) -0.006(6) -0.025(6) 0.021(7)
C12 0.045(5) 0.050(6) 0.039(5) -0.001(4) -0.011(4) 0.008(4)
C13 0.040(4) 0.029(4) 0.031(4) 0.008(3) 0.020(3) 0.012(3)
C14 0.032(3) 0.041(3) 0.026(3) 0.006(2) 0.012(2) 0.016(2)
C15 0.045(5) 0.033(5) 0.027(4) 0.008(4) 0.020(4) 0.015(4)
C16 0.079(8) 0.065(7) 0.051(5) 0.003(4) 0.038(5) 0.019(5)
C17 0.029(5) 0.036(5) 0.044(6) 0.008(4) 0.022(4) 0.006(4)
C18 0.019(4) 0.031(5) 0.047(6) 0.002(4) 0.014(4) 0.007(4)
C19 0.028(4) 0.034(5) 0.045(5) 0.014(4) 0.023(4) 0.017(4)
C20 0.044(6) 0.059(8) 0.045(6) 0.026(6) 0.019(5) 0.014(6)
C21 0.085(10) 0.073(9) 0.043(6) 0.034(6) 0.032(6) 0.040(8)
C22 0.083(9) 0.048(6) 0.060(7) 0.029(5) 0.042(6) 0.024(6)
C23 0.077(9) 0.031(5) 0.082(9) 0.028(5) 0.050(7) 0.017(5)
C24 0.044(6) 0.034(6) 0.058(7) 0.009(5) 0.022(5) 0.007(5)
C25 0.027(4) 0.025(4) 0.033(5) -0.002(4) 0.009(4) 0.000(3)
C26 0.051(7) 0.028(5) 0.048(6) 0.000(4) 0.016(5) 0.017(5)
C27 0.048(6) 0.036(6) 0.056(7) -0.001(5) 0.022(5) 0.019(5)
C28 0.048(7) 0.046(6) 0.035(5) -0.007(5) 0.012(5) 0.008(5)
C29 0.062(8) 0.058(7) 0.033(5) 0.007(5) -0.001(5) 0.020(6)
C30 0.054(7) 0.038(6) 0.042(6) -0.004(5) 0.003(5) 0.013(5)
C31 0.027(4) 0.023(4) 0.023(4) -0.002(3) -0.001(3) 0.009(3)
C32 0.057(6) 0.076(8) 0.021(4) 0.020(4) 0.018(4) 0.042(6)
C33 0.048(6) 0.068(7) 0.036(5) 0.024(5) 0.022(4) 0.021(5)
C34 0.037(5) 0.051(6) 0.036(4) 0.019(4) -0.002(4) 0.018(4)
C35 0.038(6) 0.090(10) 0.062(7) 0.028(6) 0.011(5) 0.036(6)
C36 0.058(7) 0.073(8) 0.035(5) 0.015(5) 0.021(5) 0.037(6)
C37 0.029(4) 0.033(5) 0.026(4) 0.002(3) 0.007(3) 0.015(4)
C38 0.047(6) 0.025(5) 0.043(6) 0.008(4) 0.002(5) 0.010(4)
C39 0.065(8) 0.026(5) 0.054(7) 0.000(5) 0.004(6) 0.001(5)
C40 0.069(8) 0.029(5) 0.066(7) -0.016(5) -0.007(6) -0.004(5)
C41 0.050(6) 0.059(7) 0.061(7) -0.006(5) -0.015(5) 0.004(5)
C42 0.050(6) 0.041(5) 0.043(5) 0.006(4) -0.005(4) 0.018(4)
C43 0.036(4) 0.037(4) 0.027(3) 0.006(3) 0.014(3) 0.013(3)
C44 0.058(5) 0.061(5) 0.026(3) 0.008(3) 0.012(3) 0.014(4)
C45 0.052(7) 0.068(9) 0.036(6) 0.006(6) 0.016(5) -0.011(6)
C46 0.039(5) 0.136(12) 0.032(4) -0.013(6) 0.007(4) 0.012(6)
C47 0.042(6) 0.045(6) 0.046(6) 0.011(5) 0.025(5) 0.025(5)
C48 0.022(4) 0.035(5) 0.042(5) 0.012(4) 0.007(4) 0.011(4)
C49 0.050(6) 0.027(5) 0.034(5) 0.010(4) 0.014(4) 0.010(4)
C50 0.060(7) 0.033(6) 0.040(6) 0.012(5) 0.010(5) 0.008(5)
C51 0.051(7) 0.072(9) 0.064(8) 0.045(7) 0.018(6) 0.015(6)
C52 0.094(10) 0.059(8) 0.077(9) 0.046(7) 0.043(8) 0.044(7)
C53 0.094(11) 0.033(6) 0.080(9) 0.005(6) 0.050(8) -0.003(6)
C54 0.059(8) 0.034(6) 0.052(7) 0.010(5) 0.014(6) -0.006(5)
C55 0.036(5) 0.034(5) 0.026(4) 0.005(4) 0.008(4) 0.015(4)
C56 0.047(6) 0.041(6) 0.036(5) 0.009(5) 0.005(4) 0.017(5)
C57 0.052(7) 0.041(6) 0.041(6) -0.004(5) 0.010(5) 0.012(5)
C58 0.047(7) 0.059(8) 0.034(6) -0.004(5) -0.004(5) 0.013(6)
C59 0.049(6) 0.050(6) 0.037(5) 0.004(4) 0.005(5) 0.024(5)
C60 0.052(6) 0.044(6) 0.029(4) 0.007(4) -0.002(4) 0.032(5)
Cl1 0.0224(11) 0.0347(13) 0.0541(15) 0.0091(11) 0.0171(10) 0.0040(9)
Cl2 0.0359(15) 0.0308(14) 0.0463(16) 0.0093(12) 0.0189(12) 0.0181(11)
Cl3 0.0442(16) 0.0357(15) 0.0337(13) 0.0063(11) 0.0086(12) 0.0250(12)
Cl4 0.0297(14) 0.0376(15) 0.074(2) 0.0074(13) 0.0171(13) 0.0075(11)
O1 0.093(5) 0.108(6) 0.043(3) 0.027(3) 0.038(3) 0.073(5)
O2 0.069(4) 0.037(3) 0.034(2) 0.003(2) 0.028(2) 0.011(2)
O3 0.163(10) 0.095(7) 0.103(7) 0.044(6) 0.073(7) 0.080(7)
O4 0.063(4) 0.102(6) 0.037(3) 0.023(3) 0.012(3) 0.021(4)
P1 0.0227(12) 0.0242(12) 0.0196(11) 0.0043(9) 0.0067(9) 0.0098(9)
P2 0.0269(13) 0.0239(12) 0.0327(13) 0.0081(10) 0.0115(10) 0.0105(10)
P3 0.0284(13) 0.0239(12) 0.0289(12) 0.0036(10) 0.0091(10) 0.0062(10)
P4 0.0281(13) 0.0250(12) 0.0212(11) 0.0045(10) 0.0101(10) 0.0112(10)

loop_
_atom_type_symbol
_atom_type_description
_atom_type_scat_dispersion_real
_atom_type_scat_dispersion_imag
_atom_type_scat_source
C C 0.0033 0.0016 'International Tables Vol C Tables 4.2.6.8 and 6.1.1.4'
H H 0.0000 0.0000 'International Tables Vol C Tables 4.2.6.8 and 6.1.1.4'
O O 0.0106 0.0060 'International Tables Vol C Tables 4.2.6.8 and 6.1.1.4'
P P 0.1023 0.0942 'International Tables Vol C Tables 4.2.6.8 and 6.1.1.4'
Cl Cl 0.1484 0.1585 'International Tables Vol C Tables 4.2.6.8 and 6.1.1.4'
Pd Pd -0.9988 1.0072 'International Tables Vol C Tables 4.2.6.8 and 6.1.1.4'

loop_
_geom_angle_atom_site_label_1
_geom_angle_atom_site_label_2
_geom_angle_atom_site_label_3
_geom_angle
_geom_angle_site_symmetry_1
_geom_angle_site_symmetry_3
_geom_angle_publ_flag
P2 Pd1 P1 90.24(10) . . ?
P2 Pd1 Cl2 87.28(10) . . ?
P1 Pd1 Cl2 175.25(10) . . ?
P2 Pd1 Cl1 171.14(11) . . ?
P1 Pd1 Cl1 91.31(10) . . ?
Cl2 Pd1 Cl1 91.76(10) . . ?
P4 Pd2 P3 90.19(10) . . ?
P4 Pd2 Cl4 92.26(11) . . ?
P3 Pd2 Cl4 169.32(11) . . ?
P4 Pd2 Cl3 176.66(11) . . ?
P3 Pd2 Cl3 87.71(11) . . ?
Cl4 Pd2 Cl3 90.27(11) . . ?
C6 C1 C2 120.5(9) . . ?
C6 C1 P1 122.2(7) . . ?
C2 C1 P1 117.2(7) . . ?
C1 C2 C3 118.4(10) . . ?
C4 C3 C2 121.0(11) . . ?
C3 C4 C5 120.9(10) . . ?
C4 C5 C6 120.1(11) . . ?
C1 C6 C5 119.1(10) . . ?
C12 C7 C8 121.8(10) . . ?
C12 C7 P1 118.0(9) . . ?
C8 C7 P1 120.1(7) . . ?
C7 C8 C9 117.8(11) . . ?
C10 C9 C8 120.5(14) . . ?
C9 C10 C11 120.0(14) . . ?
C12 C11 C10 122.1(13) . . ?
C11 C12 C7 117.8(13) . . ?
C17 C13 C14 112.4(8) . . ?
C17 C13 P1 116.2(7) . . ?
C14 C13 P1 114.6(6) . . ?
C15 C14 C13 112.0(6) . . ?
O1 C15 O2 120.4(8) . . ?
O1 C15 C14 125.7(7) . . ?
O2 C15 C14 113.8(7) . . ?
C13 C17 C18 119.3(8) . . ?
C17 C18 P2 114.2(7) . . ?
C20 C19 C24 118.7(11) . . ?
C20 C19 P2 121.6(9) . . ?
C24 C19 P2 119.1(9) . . ?
C19 C20 C21 120.4(13) . . ?
C22 C21 C20 120.1(13) . . ?
C23 C22 C21 120.9(13) . . ?
C22 C23 C24 120.7(14) . . ?
C23 C24 C19 119.2(13) . . ?
C30 C25 C26 118.9(10) . . ?
C30 C25 P2 117.9(8) . . ?
C26 C25 P2 123.1(9) . . ?
C27 C26 C25 120.4(11) . . ?
C26 C27 C28 120.7(10) . . ?
C29 C28 C27 119.1(11) . . ?
C28 C29 C30 122.0(12) . . ?
C25 C30 C29 118.9(11) . . ?
C36 C31 C32 117.7(9) . . ?
C36 C31 P4 125.0(8) . . ?
C32 C31 P4 117.3(7) . . ?
C33 C32 C31 121.6(10) . . ?
C34 C33 C32 119.8(11) . . ?
C33 C34 C35 118.7(10) . . ?
C36 C35 C34 121.0(11) . . ?
C31 C36 C35 121.1(10) . . ?
C42 C37 C38 117.5(10) . . ?
C42 C37 P4 120.6(9) . . ?
C38 C37 P4 121.8(8) . . ?
C39 C38 C37 121.3(11) . . ?
C38 C39 C40 119.1(12) . . ?
C41 C40 C39 122.1(12) . . ?
C40 C41 C42 117.1(12) . . ?
C37 C42 C41 122.8(12) . . ?
C44 C43 C47 110.2(8) . . ?
C44 C43 P4 113.5(7) . . ?
C47 C43 P4 116.0(7) . . ?
C43 C44 C45 111.1(8) . . ?
O3 C45 O4 125.5(13) . . ?
O3 C45 C44 121.9(11) . . ?
O4 C45 C44 112.5(12) . . ?
C48 C47 C43 117.6(9) . . ?
C47 C48 P3 112.4(7) . . ?
C54 C49 C50 121.3(11) . . ?
C54 C49 P3 121.1(9) . . ?
C50 C49 P3 117.3(8) . . ?
C51 C50 C49 119.9(12) . . ?
C52 C51 C50 118.3(13) . . ?
C51 C52 C53 122.2(13) . . ?
C54 C53 C52 119.3(14) . . ?
C49 C54 C53 118.9(13) . . ?
C56 C55 C60 118.8(9) . . ?
C56 C55 P3 120.9(8) . . ?
C60 C55 P3 120.0(8) . . ?
C55 C56 C57 120.0(10) . . ?
C58 C57 C56 118.9(11) . . ?
C57 C58 C59 122.2(11) . . ?
C60 C59 C58 117.5(11) . . ?
C59 C60 C55 122.3(10) . . ?
C15 O2 C16 121.5(8) . . ?
C45 O4 C46 111.8(10) . . ?
C1 P1 C7 105.5(5) . . ?
C1 P1 C13 112.3(4) . . ?
C7 P1 C13 103.0(5) . . ?
C1 P1 Pd1 112.1(3) . . ?
C7 P1 Pd1 114.3(3) . . ?
C13 P1 Pd1 109.4(3) . . ?
C19 P2 C25 110.0(5) . . ?
C19 P2 C18 103.3(5) . . ?
C25 P2 C18 104.9(5) . . ?
C19 P2 Pd1 114.5(4) . . ?
C25 P2 Pd1 108.1(3) . . ?
C18 P2 Pd1 115.6(4) . . ?
C55 P3 C48 103.8(5) . . ?
C55 P3 C49 108.4(5) . . ?
C48 P3 C49 103.0(5) . . ?
C55 P3 Pd2 108.9(4) . . ?
C48 P3 Pd2 116.7(4) . . ?
C49 P3 Pd2 115.2(4) . . ?
C31 P4 C37 105.5(5) . . ?
C31 P4 C43 105.0(4) . . ?
C37 P4 C43 102.9(4) . . ?
C31 P4 Pd2 110.4(3) . . ?
C37 P4 Pd2 114.7(3) . . ?
C43 P4 Pd2 117.2(3) . . ?

loop_
_geom_bond_atom_site_label_1
_geom_bond_atom_site_label_2
_geom_bond_distance
_geom_bond_site_symmetry_2
_geom_bond_publ_flag
Pd1 P2 2.249(3) . ?
Pd1 P1 2.258(2) . ?
Pd1 Cl2 2.366(3) . ?
Pd1 Cl1 2.367(3) . ?
Pd2 P4 2.241(3) . ?
Pd2 P3 2.248(3) . ?
Pd2 Cl4 2.355(3) . ?
Pd2 Cl3 2.368(2) . ?
C1 C6 1.374(12) . ?
C1 C2 1.381(13) . ?
C1 P1 1.810(8) . ?
C2 C3 1.417(15) . ?
C3 C4 1.337(16) . ?
C4 C5 1.354(17) . ?
C5 C6 1.414(15) . ?
C7 C12 1.381(14) . ?
C7 C8 1.387(15) . ?
C7 P1 1.823(10) . ?
C8 C9 1.426(17) . ?
C9 C10 1.33(2) . ?
C10 C11 1.39(2) . ?
C11 C12 1.372(19) . ?
C13 C17 1.514(14) . ?
C13 C14 1.533(10) . ?
C13 P1 1.866(9) . ?
C14 C15 1.475(11) . ?
C15 O1 1.222(11) . ?
C15 O2 1.333(10) . ?
C16 O2 1.400(11) . ?
C17 C18 1.521(14) . ?
C18 P2 1.818(9) . ?
C19 C20 1.362(17) . ?
C19 C24 1.419(16) . ?
C19 P2 1.802(11) . ?
C20 C21 1.414(17) . ?
C21 C22 1.36(2) . ?
C22 C23 1.35(2) . ?
C23 C24 1.404(17) . ?
C25 C30 1.385(16) . ?
C25 C26 1.389(14) . ?
C25 P2 1.816(10) . ?
C26 C27 1.376(16) . ?
C27 C28 1.391(18) . ?
C28 C29 1.331(19) . ?
C29 C30 1.415(16) . ?
C31 C36 1.374(15) . ?
C31 C32 1.398(13) . ?
C31 P4 1.814(9) . ?
C32 C33 1.388(15) . ?
C33 C34 1.381(15) . ?
C34 C35 1.387(17) . ?
C35 C36 1.382(17) . ?
C37 C42 1.384(14) . ?
C37 C38 1.396(14) . ?
C37 P4 1.815(11) . ?
C38 C39 1.365(17) . ?
C39 C40 1.38(2) . ?
C40 C41 1.38(2) . ?
C41 C42 1.387(18) . ?
C43 C44 1.522(12) . ?
C43 C47 1.569(15) . ?
C43 P4 1.843(10) . ?
C44 C45 1.585(16) . ?
C45 O3 1.226(17) . ?
C45 O4 1.263(14) . ?
C46 O4 1.489(13) . ?
C47 C48 1.544(16) . ?
C48 P3 1.826(10) . ?
C49 C54 1.377(16) . ?
C49 C50 1.399(16) . ?
C49 P3 1.830(11) . ?
C50 C51 1.382(17) . ?
C51 C52 1.38(2) . ?
C52 C53 1.39(2) . ?
C53 C54 1.385(19) . ?
C55 C56 1.378(15) . ?
C55 C60 1.396(13) . ?
C55 P3 1.822(10) . ?
C56 C57 1.408(16) . ?
C57 C58 1.370(18) . ?
C58 C59 1.390(18) . ?
C59 C60 1.374(15) . ?
